data_7706985
loop_
_publ_author_name
'Schuman, Ashley J.'
'Robey, Sarah F. T.'
'Judkins, Eileen C.'
'Zeller, Matthias'
'Ren, Tong'

_publ_section_title
;
 A unique series of chromium(iii) mono-alkynyl complexes supported by
 tetraazamacrocycles.
;
_journal_issue 14
_journal_name_full 'Dalton transactions (Cambridge, England : 2003)'
_journal_page_first 4936
_journal_page_last 4943
_journal_paper_doi 10.1039/d1dt00707f
_journal_volume 50
_journal_year 2021
_chemical_formula_moiety 'C28 H43 Cl Cr N4, C F3 O3 S, C2 H3 N'
_chemical_formula_sum 'C31 H46 Cl Cr F3 N5 O3 S'
_chemical_formula_weight 713.24
_space_group_crystal_system monoclinic
_space_group_IT_number 14
_space_group_name_Hall '-P 2ybc'
_space_group_name_H-M_alt 'P 1 21/c 1'
_atom_sites_solution_hydrogens mixed
_atom_sites_solution_primary direct
_atom_sites_solution_secondary difmap
_audit_creation_method SHELXL-2018/3
_audit_update_record
;
2021-03-01 deposited with the CCDC.	2021-03-22 downloaded from the CCDC.
;
_cell_angle_alpha 90
_cell_angle_beta 110.330(2)
_cell_angle_gamma 90
_cell_formula_units_Z 4
_cell_length_a 16.7207(8)
_cell_length_b 12.2764(6)
_cell_length_c 17.8968(8)
_cell_measurement_reflns_used 9436
_cell_measurement_temperature 150(2)
_cell_measurement_theta_max 33.1192
_cell_measurement_theta_min 2.8536
_cell_volume 3444.8(3)
_computing_cell_refinement 'SAINT V8.38A (Bruker, 2018)'
_computing_data_collection 'Apex3 v2019.1-0 (Bruker, 2019)'
_computing_data_reduction 'SAINT V8.38A (Bruker, 2018)'
_computing_structure_refinement
;  
SHELXL-2018/3 (Sheldrick, 2015a, 2018), 
SHELXLE Rev1117 (H\"ubschle et al., 2011)
;
_computing_structure_solution 'SHELXS-97 (Sheldrick, 2008)'
_diffrn_ambient_temperature 150(2)
_diffrn_detector_area_resol_mean 7.4074
_diffrn_measured_fraction_theta_full 0.998
_diffrn_measured_fraction_theta_max 0.997
_diffrn_measurement_device_type
;
Bruker AXS D8 Quest diffractometer with PhotonII charge-integrating pixel 
array detector (CPAD)
;
_diffrn_measurement_method 'omega and phi scans'
_diffrn_radiation_monochromator 'Triumph curved graphite crystal'
_diffrn_radiation_type MoK\a
_diffrn_radiation_wavelength 0.71073
_diffrn_reflns_av_R_equivalents 0.0609
_diffrn_reflns_av_unetI/netI 0.0328
_diffrn_reflns_Laue_measured_fraction_full 0.998
_diffrn_reflns_Laue_measured_fraction_max 0.997
_diffrn_reflns_limit_h_max 25
_diffrn_reflns_limit_h_min -25
_diffrn_reflns_limit_k_max 18
_diffrn_reflns_limit_k_min -18
_diffrn_reflns_limit_l_max 25
_diffrn_reflns_limit_l_min -27
_diffrn_reflns_number 120892
_diffrn_reflns_point_group_measured_fraction_full 0.998
_diffrn_reflns_point_group_measured_fraction_max 0.997
_diffrn_reflns_theta_full 25.242
_diffrn_reflns_theta_max 33.191
_diffrn_reflns_theta_min 2.647
_diffrn_source 'fine focus sealed tube X-ray source'
_diffrn_source_current '30 mA'
_diffrn_source_voltage '50 kV'
_exptl_absorpt_coefficient_mu 0.525
_exptl_absorpt_correction_T_max 0.7465
_exptl_absorpt_correction_T_min 0.6671
_exptl_absorpt_correction_type multi-scan
_exptl_absorpt_process_details
;
SADABS 2016/2: Krause, L., Herbst-Irmer, R., Sheldrick G.M. & Stalke D. (2015). J. Appl. Cryst. 48, 3-10.
;
_exptl_crystal_colour yellow
_exptl_crystal_density_diffrn 1.375
_exptl_crystal_description rod
_exptl_crystal_F_000 1500
_exptl_crystal_size_max 0.550
_exptl_crystal_size_mid 0.250
_exptl_crystal_size_min 0.200
_refine_diff_density_max 0.628
_refine_diff_density_min -0.689
_refine_diff_density_rms 0.069
_refine_ls_extinction_method none
_refine_ls_goodness_of_fit_ref 1.020
_refine_ls_hydrogen_treatment mixed
_refine_ls_matrix_type full
_refine_ls_number_parameters 529
_refine_ls_number_reflns 13147
_refine_ls_number_restraints 406
_refine_ls_restrained_S_all 1.017
_refine_ls_R_factor_all 0.0618
_refine_ls_R_factor_gt 0.0399
_refine_ls_shift/su_max 0.004
_refine_ls_shift/su_mean 0.000
_refine_ls_structure_factor_coef Fsqd
_refine_ls_weighting_details 'w=1/[\s^2^(Fo^2^)+(0.0507P)^2^+1.6362P] where P=(Fo^2^+2Fc^2^)/3'
_refine_ls_weighting_scheme calc
_refine_ls_wR_factor_gt 0.0987
_refine_ls_wR_factor_ref 0.1130
_reflns_Friedel_coverage 0.000
_reflns_number_gt 9864
_reflns_number_total 13147
_reflns_threshold_expression 'I > 2\s(I)'
_cod_data_source_file d1dt00707f2.cif
_cod_data_source_block AS022_0m
_cod_depositor_comments 'Adding full bibliography for 7706983--7706988.cif.'
_cod_original_sg_symbol_H-M 'P 21/c'
_cod_database_code 7706985
_shelx_shelxl_version_number 2018/3
_shelx_space_group_comment
;
The symmetry employed for this shelxl refinement is uniquely defined
by the following loop, which should always be used as a source of
symmetry information in preference to the above space-group names.
They are only intended as comments.
;
_shelx_estimated_absorpt_t_min 0.761
_shelx_estimated_absorpt_t_max 0.902

loop_
_space_group_symop_operation_xyz
'x, y, z'
'-x, y+1/2, -z+1/2'
'-x, -y, -z'
'x, -y-1/2, z-1/2'

loop_
_atom_site_label
_atom_site_type_symbol
_atom_site_fract_x
_atom_site_fract_y
_atom_site_fract_z
_atom_site_U_iso_or_equiv
_atom_site_adp_type
_atom_site_occupancy
_atom_site_site_symmetry_order
_atom_site_calc_flag
_atom_site_refinement_flags_posn
_atom_site_refinement_flags_adp
_atom_site_refinement_flags_occupancy
_atom_site_disorder_assembly
_atom_site_disorder_group
Cr1 Cr 0.32361(2) 0.26086(2) 0.23467(2) 0.01781(5) Uani 1 1 d . . . . .
Cl1 Cl 0.44276(2) 0.28380(3) 0.19337(2) 0.02396(7) Uani 1 1 d . . . . .
S1 S 0.68011(2) 0.24323(3) 0.47248(2) 0.02974(8) Uani 1 1 d . . . . .
F1 F 0.60533(8) 0.17539(13) 0.57049(7) 0.0624(4) Uani 1 1 d . . . . .
F2 F 0.74231(8) 0.16385(13) 0.61702(7) 0.0661(4) Uani 1 1 d . . . . .
F3 F 0.66817(12) 0.04986(12) 0.52912(11) 0.0845(5) Uani 1 1 d . . . . .
O1 O 0.68919(9) 0.34880(11) 0.50945(8) 0.0481(3) Uani 1 1 d . . . . .
O2 O 0.75485(8) 0.20467(13) 0.45813(8) 0.0466(3) Uani 1 1 d . . . . .
O3 O 0.60035(8) 0.22627(12) 0.40866(7) 0.0419(3) Uani 1 1 d . . . . .
N1 N 0.40442(7) 0.27630(9) 0.35225(6) 0.0212(2) Uani 1 1 d . . . . .
H1 H 0.4538(12) 0.2924(15) 0.3494(11) 0.027(4) Uiso 1 1 d . . . . .
N2 N 0.34139(7) 0.09326(9) 0.25628(6) 0.0212(2) Uani 1 1 d . . . . .
H2 H 0.2964(12) 0.0808(16) 0.2721(11) 0.033(5) Uiso 1 1 d . . . . .
N3 N 0.24164(7) 0.24439(9) 0.11783(6) 0.02096(19) Uani 1 1 d . . . . .
H3 H 0.1925(11) 0.2342(13) 0.1212(10) 0.021(4) Uiso 1 1 d . . . . .
N4 N 0.30553(8) 0.42808(9) 0.21456(6) 0.0228(2) Uani 1 1 d . . . . .
H4 H 0.3504(12) 0.4432(15) 0.2008(11) 0.030(5) Uiso 1 1 d . . . . .
N5 N -0.04816(12) 0.7158(2) 0.41473(12) 0.0704(6) Uani 1 1 d . . . . .
C1 C 0.22118(9) 0.24167(13) 0.27003(8) 0.0274(3) Uani 1 1 d . . . . .
C2 C 0.16884(16) 0.1952(3) 0.29513(15) 0.0236(5) Uani 0.576(3) 1 d D U P A 1
C3 C 0.10984(15) 0.1448(2) 0.32691(14) 0.0249(5) Uani 0.576(3) 1 d D U P A 1
C4 C 0.1245(3) 0.0389(3) 0.3525(3) 0.0401(7) Uani 0.576(3) 1 d D U P A 1
H4A H 0.166321 -0.002104 0.339931 0.048 Uiso 0.576(3) 1 calc R U P A 1
C5 C 0.0780(6) -0.0127(8) 0.3985(4) 0.0468(14) Uani 0.576(3) 1 d D U P A 1
H5 H 0.097255 -0.078109 0.427465 0.056 Uiso 0.576(3) 1 calc R U P A 1
C6 C 0.0071(3) 0.0371(4) 0.3975(2) 0.0506(9) Uani 0.576(3) 1 d D U P A 1
H6 H -0.032771 -0.002799 0.413648 0.061 Uiso 0.576(3) 1 calc R U P A 1
C7 C -0.0118(4) 0.1469(5) 0.3734(5) 0.0363(10) Uani 0.576(3) 1 d D U P A 1
C8 C 0.0399(2) 0.2024(3) 0.3363(2) 0.0278(7) Uani 0.576(3) 1 d D U P A 1
C9 C 0.0208(2) 0.3106(3) 0.3116(2) 0.0364(6) Uani 0.576(3) 1 d D U P A 1
H9 H 0.052681 0.345641 0.283793 0.044 Uiso 0.576(3) 1 calc R U P A 1
C10 C -0.0410(6) 0.3657(8) 0.3262(4) 0.0520(15) Uani 0.576(3) 1 d D U P A 1
H10 H -0.051220 0.439994 0.311140 0.062 Uiso 0.576(3) 1 calc R U P A 1
C11 C -0.0926(2) 0.3102(4) 0.3654(2) 0.0545(9) Uani 0.576(3) 1 d D U P A 1
H11 H -0.137136 0.348554 0.375447 0.065 Uiso 0.576(3) 1 calc R U P A 1
C12 C -0.07765(19) 0.2046(3) 0.3878(2) 0.0485(8) Uani 0.576(3) 1 d D U P A 1
H12 H -0.111791 0.169368 0.413273 0.058 Uiso 0.576(3) 1 calc R U P A 1
C2B C 0.1537(2) 0.2469(4) 0.2819(2) 0.0269(7) Uani 0.424(3) 1 d D U P A 2
C3B C 0.0770(2) 0.2535(3) 0.30191(19) 0.0296(7) Uani 0.424(3) 1 d D U P A 2
C4B C 0.0288(3) 0.3447(4) 0.2862(3) 0.0344(8) Uani 0.424(3) 1 d D U P A 2
H4B H 0.044761 0.404137 0.260428 0.041 Uiso 0.424(3) 1 calc R U P A 2
C5B C -0.0481(7) 0.3540(10) 0.3083(6) 0.0473(17) Uani 0.424(3) 1 d D U P A 2
H5B H -0.083302 0.416779 0.293706 0.057 Uiso 0.424(3) 1 calc R U P A 2
C6B C -0.0675(3) 0.2739(4) 0.3485(3) 0.0451(9) Uani 0.424(3) 1 d D U P A 2
H6B H -0.114933 0.281605 0.365741 0.054 Uiso 0.424(3) 1 calc R U P A 2
C7B C -0.0185(6) 0.1769(6) 0.3663(6) 0.0367(14) Uani 0.424(3) 1 d D U P A 2
C8B C 0.0545(3) 0.1654(4) 0.3414(3) 0.0294(9) Uani 0.424(3) 1 d D U P A 2
C9B C 0.1007(3) 0.0659(4) 0.3603(3) 0.0372(9) Uani 0.424(3) 1 d D U P A 2
H9B H 0.156091 0.062748 0.356837 0.045 Uiso 0.424(3) 1 calc R U P A 2
C10B C 0.0699(8) -0.0213(10) 0.3823(6) 0.0462(17) Uani 0.424(3) 1 d D U P A 2
H10B H 0.089100 -0.091849 0.374607 0.055 Uiso 0.424(3) 1 calc R U P A 2
C11B C 0.0043(3) -0.0073(5) 0.4195(3) 0.0494(11) Uani 0.424(3) 1 d D U P A 2
H11B H -0.006328 -0.062608 0.451935 0.059 Uiso 0.424(3) 1 calc R U P A 2
C12B C -0.0402(3) 0.0876(4) 0.4055(3) 0.0448(10) Uani 0.424(3) 1 d D U P A 2
H12B H -0.087698 0.094313 0.422768 0.054 Uiso 0.424(3) 1 calc R U P A 2
C13 C 0.41054(9) 0.16663(11) 0.38923(7) 0.0261(3) Uani 1 1 d . . . . .
H13A H 0.358953 0.151770 0.402712 0.031 Uiso 1 1 calc R U . . .
H13B H 0.460963 0.163080 0.438803 0.031 Uiso 1 1 calc R U . . .
C14 C 0.41858(9) 0.08319(11) 0.32966(8) 0.0264(3) Uani 1 1 d . . . . .
H14A H 0.470763 0.097076 0.316956 0.032 Uiso 1 1 calc R U . . .
H14B H 0.422196 0.008867 0.352076 0.032 Uiso 1 1 calc R U . . .
C15 C 0.33247(9) 0.01082(10) 0.19127(7) 0.0225(2) Uani 1 1 d . . . . .
C16 C 0.25586(9) 0.04399(11) 0.11742(8) 0.0240(2) Uani 1 1 d . . . . .
H16A H 0.245085 -0.016175 0.078317 0.029 Uiso 1 1 calc R U . . .
H16B H 0.205285 0.048985 0.133941 0.029 Uiso 1 1 calc R U . . .
C17 C 0.26078(8) 0.15012(11) 0.07373(7) 0.0220(2) Uani 1 1 d . . . . .
H17 H 0.320132 0.158454 0.073369 0.026 Uiso 1 1 calc R U . . .
C18 C 0.23829(10) 0.35281(12) 0.07988(8) 0.0275(3) Uani 1 1 d . . . . .
H18A H 0.188201 0.356987 0.030068 0.033 Uiso 1 1 calc R U . . .
H18B H 0.290396 0.364565 0.066608 0.033 Uiso 1 1 calc R U . . .
C19 C 0.23175(10) 0.43936(12) 0.13857(8) 0.0292(3) Uani 1 1 d . . . . .
H19A H 0.232004 0.512793 0.115795 0.035 Uiso 1 1 calc R U . . .
H19B H 0.177664 0.430338 0.148884 0.035 Uiso 1 1 calc R U . . .
C20 C 0.30859(9) 0.50772(11) 0.28003(8) 0.0261(3) Uani 1 1 d . . . . .
C21 C 0.38234(9) 0.47552(11) 0.35669(8) 0.0259(3) Uani 1 1 d . . . . .
H21A H 0.435592 0.477774 0.344289 0.031 Uiso 1 1 calc R U . . .
H21B H 0.387020 0.533261 0.396610 0.031 Uiso 1 1 calc R U . . .
C22 C 0.38065(9) 0.36598(11) 0.39722(7) 0.0236(2) Uani 1 1 d . . . . .
H22 H 0.321440 0.352591 0.396618 0.028 Uiso 1 1 calc R U . . .
C23 C 0.41420(9) 0.00251(12) 0.17232(8) 0.0264(3) Uani 1 1 d . . . . .
H23A H 0.404090 -0.042872 0.124867 0.040 Uiso 1 1 calc R U . . .
H23B H 0.459117 -0.030421 0.217554 0.040 Uiso 1 1 calc R U . . .
H23C H 0.432047 0.075476 0.162325 0.040 Uiso 1 1 calc R U . . .
C24 C 0.31291(11) -0.10043(12) 0.21984(9) 0.0319(3) Uani 1 1 d . . . . .
H24A H 0.302044 -0.153651 0.176622 0.048 Uiso 1 1 calc R U . . .
H24B H 0.262426 -0.094452 0.235472 0.048 Uiso 1 1 calc R U . . .
H24C H 0.361754 -0.124304 0.265676 0.048 Uiso 1 1 calc R U . . .
C25 C 0.19936(10) 0.14480(13) -0.01234(8) 0.0308(3) Uani 1 1 d . . . . .
H25A H 0.204296 0.211676 -0.040336 0.046 Uiso 1 1 calc R U . . .
H25B H 0.140803 0.137446 -0.012893 0.046 Uiso 1 1 calc R U . . .
H25C H 0.213589 0.081883 -0.039036 0.046 Uiso 1 1 calc R U . . .
C26 C 0.32881(13) 0.62121(13) 0.25546(10) 0.0390(4) Uani 1 1 d . . . . .
H26A H 0.382737 0.618719 0.245335 0.059 Uiso 1 1 calc R U . . .
H26B H 0.333738 0.673164 0.298412 0.059 Uiso 1 1 calc R U . . .
H26C H 0.282879 0.644260 0.206953 0.059 Uiso 1 1 calc R U . . .
C27 C 0.22414(10) 0.51160(14) 0.29516(9) 0.0347(3) Uani 1 1 d . . . . .
H27A H 0.180129 0.544204 0.249062 0.052 Uiso 1 1 calc R U . . .
H27B H 0.231054 0.555594 0.342692 0.052 Uiso 1 1 calc R U . . .
H27C H 0.207064 0.437492 0.303422 0.052 Uiso 1 1 calc R U . . .
C28 C 0.44124(10) 0.36962(13) 0.48388(8) 0.0316(3) Uani 1 1 d . . . . .
H28A H 0.499933 0.379078 0.485253 0.047 Uiso 1 1 calc R U . . .
H28B H 0.436834 0.301332 0.510553 0.047 Uiso 1 1 calc R U . . .
H28C H 0.425762 0.430763 0.511343 0.047 Uiso 1 1 calc R U . . .
C29 C 0.67343(13) 0.15328(17) 0.55050(11) 0.0451(4) Uani 1 1 d . . . . .
C30 C 0.08675(13) 0.6469(2) 0.39107(17) 0.0648(6) Uani 1 1 d . . . . .
H30A H 0.084912 0.567363 0.385989 0.097 Uiso 1 1 calc R U . . .
H30B H 0.137679 0.668311 0.435734 0.097 Uiso 1 1 calc R U . . .
H30C H 0.088720 0.679507 0.341757 0.097 Uiso 1 1 calc R U . . .
C31 C 0.01083(11) 0.68478(18) 0.40551(12) 0.0466(4) Uani 1 1 d . . . . .

loop_
_atom_site_aniso_label
_atom_site_aniso_U_11
_atom_site_aniso_U_22
_atom_site_aniso_U_33
_atom_site_aniso_U_23
_atom_site_aniso_U_13
_atom_site_aniso_U_12
Cr1 0.01993(9) 0.01933(9) 0.01487(8) -0.00029(6) 0.00692(6) -0.00015(7)
Cl1 0.02434(14) 0.02603(15) 0.02428(13) -0.00180(11) 0.01195(11) -0.00238(11)
S1 0.03192(17) 0.03571(19) 0.02194(14) 0.00355(13) 0.00979(12) -0.00236(14)
F1 0.0535(7) 0.0965(11) 0.0462(6) 0.0253(7) 0.0288(6) 0.0010(7)
F2 0.0584(8) 0.0998(11) 0.0357(6) 0.0286(6) 0.0107(5) 0.0150(7)
F3 0.1262(14) 0.0392(7) 0.0970(12) 0.0194(7) 0.0504(11) -0.0031(8)
O1 0.0607(9) 0.0375(7) 0.0439(7) -0.0020(5) 0.0153(6) -0.0048(6)
O2 0.0379(6) 0.0682(9) 0.0376(6) 0.0008(6) 0.0181(5) 0.0036(6)
O3 0.0350(6) 0.0597(8) 0.0273(5) 0.0034(5) 0.0059(4) -0.0072(5)
N1 0.0231(5) 0.0239(5) 0.0174(4) -0.0011(4) 0.0079(4) -0.0017(4)
N2 0.0266(5) 0.0203(5) 0.0176(4) -0.0002(4) 0.0090(4) -0.0005(4)
N3 0.0222(5) 0.0236(5) 0.0170(4) -0.0004(4) 0.0067(4) 0.0011(4)
N4 0.0271(5) 0.0220(5) 0.0206(5) 0.0002(4) 0.0099(4) 0.0011(4)
N5 0.0362(9) 0.122(2) 0.0523(11) 0.0086(12) 0.0146(8) 0.0127(11)
C1 0.0257(6) 0.0363(7) 0.0207(5) -0.0061(5) 0.0087(5) -0.0024(5)
C2 0.0232(11) 0.0264(12) 0.0215(10) -0.0014(9) 0.0080(8) 0.0016(9)
C3 0.0237(10) 0.0270(11) 0.0254(10) -0.0046(8) 0.0104(8) -0.0046(8)
C4 0.0431(19) 0.0280(16) 0.0523(18) -0.0011(13) 0.0204(15) -0.0055(13)
C5 0.057(3) 0.035(2) 0.047(3) -0.003(2) 0.017(2) -0.0193(18)
C6 0.0464(17) 0.055(2) 0.0508(18) 0.0043(16) 0.0180(14) -0.0229(16)
C7 0.0227(15) 0.055(3) 0.0328(18) -0.010(2) 0.0115(13) -0.0110(17)
C8 0.0190(12) 0.0383(17) 0.0252(12) -0.0087(14) 0.0067(9) -0.0021(12)
C9 0.0288(13) 0.0453(17) 0.0339(14) -0.0006(12) 0.0095(11) 0.0030(12)
C10 0.034(2) 0.058(2) 0.050(3) -0.009(2) -0.002(2) 0.0148(18)
C11 0.0289(15) 0.088(3) 0.0467(17) -0.0145(18) 0.0126(13) 0.0135(16)
C12 0.0268(13) 0.080(2) 0.0407(15) -0.0087(15) 0.0149(11) -0.0054(14)
C2B 0.0247(15) 0.036(2) 0.0192(13) -0.0027(13) 0.0065(11) -0.0040(14)
C3B 0.0215(13) 0.0441(18) 0.0222(13) -0.0013(12) 0.0064(10) -0.0029(12)
C4B 0.0253(16) 0.047(2) 0.0324(18) 0.0033(16) 0.0121(14) 0.0022(15)
C5B 0.030(2) 0.058(3) 0.045(3) 0.001(3) 0.001(3) 0.010(2)
C6B 0.0300(18) 0.061(2) 0.047(2) -0.0043(19) 0.0174(16) -0.0005(17)
C7B 0.025(2) 0.052(3) 0.034(2) -0.008(2) 0.0109(17) -0.013(2)
C8B 0.0237(19) 0.039(2) 0.0250(15) -0.0105(18) 0.0082(14) -0.0099(16)
C9B 0.032(2) 0.041(2) 0.0435(19) -0.0103(17) 0.0196(16) -0.0048(16)
C10B 0.050(3) 0.033(3) 0.058(4) -0.012(3) 0.022(3) -0.013(2)
C11B 0.051(2) 0.048(3) 0.052(2) -0.005(2) 0.022(2) -0.019(2)
C12B 0.0379(19) 0.054(2) 0.045(2) -0.0098(18) 0.0177(16) -0.0174(17)
C13 0.0341(7) 0.0258(6) 0.0170(5) 0.0017(4) 0.0069(5) -0.0009(5)
C14 0.0331(7) 0.0228(6) 0.0206(5) 0.0027(5) 0.0059(5) 0.0024(5)
C15 0.0311(6) 0.0185(5) 0.0198(5) -0.0010(4) 0.0112(5) -0.0002(4)
C16 0.0284(6) 0.0226(6) 0.0214(5) -0.0028(4) 0.0093(5) -0.0031(5)
C17 0.0251(6) 0.0244(6) 0.0165(5) -0.0014(4) 0.0071(4) 0.0000(4)
C18 0.0362(7) 0.0257(6) 0.0189(5) 0.0033(5) 0.0073(5) 0.0036(5)
C19 0.0363(7) 0.0241(6) 0.0241(6) 0.0019(5) 0.0068(5) 0.0066(5)
C20 0.0331(7) 0.0212(6) 0.0254(6) -0.0033(5) 0.0119(5) 0.0019(5)
C21 0.0290(6) 0.0241(6) 0.0252(6) -0.0054(5) 0.0102(5) -0.0033(5)
C22 0.0268(6) 0.0269(6) 0.0188(5) -0.0042(4) 0.0100(4) -0.0027(5)
C23 0.0321(7) 0.0250(6) 0.0244(6) 0.0008(5) 0.0127(5) 0.0060(5)
C24 0.0496(9) 0.0207(6) 0.0290(6) 0.0009(5) 0.0181(6) -0.0032(6)
C25 0.0351(7) 0.0371(8) 0.0171(5) -0.0034(5) 0.0050(5) 0.0012(6)
C26 0.0580(10) 0.0206(6) 0.0376(8) -0.0021(6) 0.0155(7) -0.0004(6)
C27 0.0340(7) 0.0396(8) 0.0322(7) -0.0055(6) 0.0135(6) 0.0095(6)
C28 0.0386(8) 0.0367(8) 0.0190(5) -0.0070(5) 0.0094(5) -0.0047(6)
C29 0.0515(10) 0.0481(10) 0.0375(8) 0.0157(8) 0.0178(8) 0.0032(8)
C30 0.0368(10) 0.0668(15) 0.0875(18) -0.0082(13) 0.0175(11) 0.0077(10)
C31 0.0286(8) 0.0585(12) 0.0463(10) 0.0026(9) 0.0050(7) -0.0006(7)

loop_
_atom_type_symbol
_atom_type_description
_atom_type_scat_dispersion_real
_atom_type_scat_dispersion_imag
_atom_type_scat_source
C C 0.0033 0.0016 'International Tables Vol C Tables 4.2.6.8 and 6.1.1.4'
H H 0.0000 0.0000 'International Tables Vol C Tables 4.2.6.8 and 6.1.1.4'
N N 0.0061 0.0033 'International Tables Vol C Tables 4.2.6.8 and 6.1.1.4'
O O 0.0106 0.0060 'International Tables Vol C Tables 4.2.6.8 and 6.1.1.4'
F F 0.0171 0.0103 'International Tables Vol C Tables 4.2.6.8 and 6.1.1.4'
S S 0.1246 0.1234 'International Tables Vol C Tables 4.2.6.8 and 6.1.1.4'
Cl Cl 0.1484 0.1585 'International Tables Vol C Tables 4.2.6.8 and 6.1.1.4'
Cr Cr 0.3209 0.6236 'International Tables Vol C Tables 4.2.6.8 and 6.1.1.4'

loop_
_geom_angle_atom_site_label_1
_geom_angle_atom_site_label_2
_geom_angle_atom_site_label_3
_geom_angle
_geom_angle_site_symmetry_1
_geom_angle_site_symmetry_3
_geom_angle_publ_flag
C1 Cr1 N3 88.25(5) . . ?
C1 Cr1 N1 90.98(5) . . ?
N3 Cr1 N1 179.19(5) . . ?
C1 Cr1 N4 94.61(5) . . ?
N3 Cr1 N4 85.22(4) . . ?
N1 Cr1 N4 95.12(4) . . ?
C1 Cr1 N2 84.82(5) . . ?
N3 Cr1 N2 95.28(4) . . ?
N1 Cr1 N2 84.38(4) . . ?
N4 Cr1 N2 179.23(4) . . ?
C1 Cr1 Cl1 179.81(5) . . ?
N3 Cr1 Cl1 91.71(3) . . ?
N1 Cr1 Cl1 89.06(3) . . ?
N4 Cr1 Cl1 85.20(3) . . ?
N2 Cr1 Cl1 95.36(3) . . ?
O3 S1 O1 114.59(9) . . ?
O3 S1 O2 115.69(8) . . ?
O1 S1 O2 114.74(9) . . ?
O3 S1 C29 103.60(9) . . ?
O1 S1 C29 102.66(9) . . ?
O2 S1 C29 103.08(9) . . ?
C13 N1 C22 114.61(10) . . ?
C13 N1 Cr1 106.74(8) . . ?
C22 N1 Cr1 114.28(8) . . ?
C13 N1 H1 108.2(12) . . ?
C22 N1 H1 107.4(12) . . ?
Cr1 N1 H1 105.0(12) . . ?
C14 N2 C15 116.50(10) . . ?
C14 N2 Cr1 105.52(8) . . ?
C15 N2 Cr1 123.11(8) . . ?
C14 N2 H2 105.6(12) . . ?
C15 N2 H2 105.0(12) . . ?
Cr1 N2 H2 98.3(12) . . ?
C18 N3 C17 115.63(10) . . ?
C18 N3 Cr1 106.27(8) . . ?
C17 N3 Cr1 114.81(8) . . ?
C18 N3 H3 106.2(11) . . ?
C17 N3 H3 108.2(11) . . ?
Cr1 N3 H3 105.0(12) . . ?
C19 N4 C20 116.15(11) . . ?
C19 N4 Cr1 105.83(8) . . ?
C20 N4 Cr1 122.54(8) . . ?
C19 N4 H4 103.8(12) . . ?
C20 N4 H4 106.0(12) . . ?
Cr1 N4 H4 99.7(12) . . ?
C2B C1 Cr1 167.7(2) . . ?
C2 C1 Cr1 158.96(18) . . ?
C1 C2 C3 177.5(2) . . ?
C4 C3 C8 119.3(3) . . ?
C4 C3 C2 118.2(3) . . ?
C8 C3 C2 122.5(3) . . ?
C3 C4 C5 122.1(5) . . ?
C3 C4 H4A 119.0 . . ?
C5 C4 H4A 119.0 . . ?
C6 C5 C4 116.2(7) . . ?
C6 C5 H5 121.9 . . ?
C4 C5 H5 121.9 . . ?
C5 C6 C7 123.0(5) . . ?
C5 C6 H6 118.5 . . ?
C7 C6 H6 118.5 . . ?
C12 C7 C6 122.0(5) . . ?
C12 C7 C8 118.8(4) . . ?
C6 C7 C8 119.1(5) . . ?
C9 C8 C3 122.6(3) . . ?
C9 C8 C7 119.3(4) . . ?
C3 C8 C7 118.1(4) . . ?
C10 C9 C8 121.8(6) . . ?
C10 C9 H9 119.1 . . ?
C8 C9 H9 119.1 . . ?
C9 C10 C11 119.1(8) . . ?
C9 C10 H10 120.5 . . ?
C11 C10 H10 120.5 . . ?
C12 C11 C10 120.7(5) . . ?
C12 C11 H11 119.6 . . ?
C10 C11 H11 119.6 . . ?
C11 C12 C7 120.2(4) . . ?
C11 C12 H12 119.9 . . ?
C7 C12 H12 119.9 . . ?
C1 C2B C3B 176.0(3) . . ?
C4B C3B C8B 119.6(4) . . ?
C4B C3B C2B 120.7(4) . . ?
C8B C3B C2B 119.6(4) . . ?
C3B C4B C5B 121.4(6) . . ?
C3B C4B H4B 119.3 . . ?
C5B C4B H4B 119.3 . . ?
C6B C5B C4B 119.3(9) . . ?
C6B C5B H5B 120.3 . . ?
C4B C5B H5B 120.3 . . ?
C5B C6B C7B 120.9(7) . . ?
C5B C6B H6B 119.5 . . ?
C7B C6B H6B 119.5 . . ?
C12B C7B C6B 122.3(6) . . ?
C12B C7B C8B 117.9(6) . . ?
C6B C7B C8B 119.8(6) . . ?
C3B C8B C9B 124.0(4) . . ?
C3B C8B C7B 118.8(5) . . ?
C9B C8B C7B 117.2(5) . . ?
C10B C9B C8B 122.5(7) . . ?
C10B C9B H9B 118.8 . . ?
C8B C9B H9B 118.8 . . ?
C9B C10B C11B 118.2(10) . . ?
C9B C10B H10B 120.9 . . ?
C11B C10B H10B 120.9 . . ?
C12B C11B C10B 117.6(7) . . ?
C12B C11B H11B 121.2 . . ?
C10B C11B H11B 121.2 . . ?
C11B C12B C7B 122.4(5) . . ?
C11B C12B H12B 118.8 . . ?
C7B C12B H12B 118.8 . . ?
N1 C13 C14 107.91(10) . . ?
N1 C13 H13A 110.1 . . ?
C14 C13 H13A 110.1 . . ?
N1 C13 H13B 110.1 . . ?
C14 C13 H13B 110.1 . . ?
H13A C13 H13B 108.4 . . ?
N2 C14 C13 107.55(11) . . ?
N2 C14 H14A 110.2 . . ?
C13 C14 H14A 110.2 . . ?
N2 C14 H14B 110.2 . . ?
C13 C14 H14B 110.2 . . ?
H14A C14 H14B 108.5 . . ?
N2 C15 C23 111.15(11) . . ?
N2 C15 C24 108.39(10) . . ?
C23 C15 C24 109.08(11) . . ?
N2 C15 C16 108.28(10) . . ?
C23 C15 C16 111.70(10) . . ?
C24 C15 C16 108.13(11) . . ?
C17 C16 C15 119.00(11) . . ?
C17 C16 H16A 107.6 . . ?
C15 C16 H16A 107.6 . . ?
C17 C16 H16B 107.6 . . ?
C15 C16 H16B 107.6 . . ?
H16A C16 H16B 107.0 . . ?
N3 C17 C25 111.89(11) . . ?
N3 C17 C16 109.17(10) . . ?
C25 C17 C16 109.94(11) . . ?
N3 C17 H17 108.6 . . ?
C25 C17 H17 108.6 . . ?
C16 C17 H17 108.6 . . ?
N3 C18 C19 108.04(11) . . ?
N3 C18 H18A 110.1 . . ?
C19 C18 H18A 110.1 . . ?
N3 C18 H18B 110.1 . . ?
C19 C18 H18B 110.1 . . ?
H18A C18 H18B 108.4 . . ?
N4 C19 C18 109.20(11) . . ?
N4 C19 H19A 109.8 . . ?
C18 C19 H19A 109.8 . . ?
N4 C19 H19B 109.8 . . ?
C18 C19 H19B 109.8 . . ?
H19A C19 H19B 108.3 . . ?
N4 C20 C27 111.88(12) . . ?
N4 C20 C26 108.46(11) . . ?
C27 C20 C26 109.38(13) . . ?
N4 C20 C21 108.93(11) . . ?
C27 C20 C21 110.64(12) . . ?
C26 C20 C21 107.44(12) . . ?
C22 C21 C20 120.32(11) . . ?
C22 C21 H21A 107.2 . . ?
C20 C21 H21A 107.2 . . ?
C22 C21 H21B 107.2 . . ?
C20 C21 H21B 107.2 . . ?
H21A C21 H21B 106.9 . . ?
N1 C22 C28 111.13(11) . . ?
N1 C22 C21 109.81(10) . . ?
C28 C22 C21 109.85(11) . . ?
N1 C22 H22 108.7 . . ?
C28 C22 H22 108.7 . . ?
C21 C22 H22 108.7 . . ?
C15 C23 H23A 109.5 . . ?
C15 C23 H23B 109.5 . . ?
H23A C23 H23B 109.5 . . ?
C15 C23 H23C 109.5 . . ?
H23A C23 H23C 109.5 . . ?
H23B C23 H23C 109.5 . . ?
C15 C24 H24A 109.5 . . ?
C15 C24 H24B 109.5 . . ?
H24A C24 H24B 109.5 . . ?
C15 C24 H24C 109.5 . . ?
H24A C24 H24C 109.5 . . ?
H24B C24 H24C 109.5 . . ?
C17 C25 H25A 109.5 . . ?
C17 C25 H25B 109.5 . . ?
H25A C25 H25B 109.5 . . ?
C17 C25 H25C 109.5 . . ?
H25A C25 H25C 109.5 . . ?
H25B C25 H25C 109.5 . . ?
C20 C26 H26A 109.5 . . ?
C20 C26 H26B 109.5 . . ?
H26A C26 H26B 109.5 . . ?
C20 C26 H26C 109.5 . . ?
H26A C26 H26C 109.5 . . ?
H26B C26 H26C 109.5 . . ?
C20 C27 H27A 109.5 . . ?
C20 C27 H27B 109.5 . . ?
H27A C27 H27B 109.5 . . ?
C20 C27 H27C 109.5 . . ?
H27A C27 H27C 109.5 . . ?
H27B C27 H27C 109.5 . . ?
C22 C28 H28A 109.5 . . ?
C22 C28 H28B 109.5 . . ?
H28A C28 H28B 109.5 . . ?
C22 C28 H28C 109.5 . . ?
H28A C28 H28C 109.5 . . ?
H28B C28 H28C 109.5 . . ?
F3 C29 F1 107.22(18) . . ?
F3 C29 F2 107.45(17) . . ?
F1 C29 F2 106.93(16) . . ?
F3 C29 S1 112.22(14) . . ?
F1 C29 S1 111.65(13) . . ?
F2 C29 S1 111.10(14) . . ?
C31 C30 H30A 109.5 . . ?
C31 C30 H30B 109.5 . . ?
H30A C30 H30B 109.5 . . ?
C31 C30 H30C 109.5 . . ?
H30A C30 H30C 109.5 . . ?
H30B C30 H30C 109.5 . . ?
N5 C31 C30 178.0(3) . . ?

loop_
_geom_bond_atom_site_label_1
_geom_bond_atom_site_label_2
_geom_bond_distance
_geom_bond_site_symmetry_2
_geom_bond_publ_flag
Cr1 C1 2.0353(14) . ?
Cr1 N3 2.0738(11) . ?
Cr1 N1 2.0770(11) . ?
Cr1 N4 2.0879(12) . ?
Cr1 N2 2.0956(11) . ?
Cr1 Cl1 2.3704(4) . ?
S1 O3 1.4381(12) . ?
S1 O1 1.4390(14) . ?
S1 O2 1.4403(13) . ?
S1 C29 1.8138(18) . ?
F1 C29 1.335(2) . ?
F2 C29 1.344(2) . ?
F3 C29 1.320(3) . ?
N1 C13 1.4880(17) . ?
N1 C22 1.4967(17) . ?
N1 H1 0.868(18) . ?
N2 C14 1.4927(17) . ?
N2 C15 1.5098(16) . ?
N2 H2 0.904(19) . ?
N3 C18 1.4864(17) . ?
N3 C17 1.4967(16) . ?
N3 H3 0.854(18) . ?
N4 C19 1.4916(18) . ?
N4 C20 1.5132(17) . ?
N4 H4 0.886(19) . ?
N5 C31 1.122(3) . ?
C1 C2B 1.221(4) . ?
C1 C2 1.251(3) . ?
C2 C3 1.438(3) . ?
C3 C4 1.372(4) . ?
C3 C8 1.426(4) . ?
C4 C5 1.459(10) . ?
C4 H4A 0.9500 . ?
C5 C6 1.327(11) . ?
C5 H5 0.9500 . ?
C6 C7 1.418(7) . ?
C6 H6 0.9500 . ?
C7 C12 1.407(6) . ?
C7 C8 1.431(6) . ?
C8 C9 1.401(5) . ?
C9 C10 1.334(10) . ?
C9 H9 0.9500 . ?
C10 C11 1.456(11) . ?
C10 H10 0.9500 . ?
C11 C12 1.354(6) . ?
C11 H11 0.9500 . ?
C12 H12 0.9500 . ?
C2B C3B 1.448(5) . ?
C3B C4B 1.351(6) . ?
C3B C8B 1.412(6) . ?
C4B C5B 1.474(13) . ?
C4B H4B 0.9500 . ?
C5B C6B 1.325(13) . ?
C5B H5B 0.9500 . ?
C6B C7B 1.419(9) . ?
C6B H6B 0.9500 . ?
C7B C12B 1.415(8) . ?
C7B C8B 1.444(9) . ?
C8B C9B 1.422(7) . ?
C9B C10B 1.308(14) . ?
C9B H9B 0.9500 . ?
C10B C11B 1.476(14) . ?
C10B H10B 0.9500 . ?
C11B C12B 1.358(7) . ?
C11B H11B 0.9500 . ?
C12B H12B 0.9500 . ?
C13 C14 1.5178(19) . ?
C13 H13A 0.9900 . ?
C13 H13B 0.9900 . ?
C14 H14A 0.9900 . ?
C14 H14B 0.9900 . ?
C15 C23 1.5215(19) . ?
C15 C24 1.5329(19) . ?
C15 C16 1.5419(18) . ?
C16 C17 1.5362(18) . ?
C16 H16A 0.9900 . ?
C16 H16B 0.9900 . ?
C17 C25 1.5273(18) . ?
C17 H17 1.0000 . ?
C18 C19 1.524(2) . ?
C18 H18A 0.9900 . ?
C18 H18B 0.9900 . ?
C19 H19A 0.9900 . ?
C19 H19B 0.9900 . ?
C20 C27 1.528(2) . ?
C20 C26 1.534(2) . ?
C20 C21 1.544(2) . ?
C21 C22 1.5328(19) . ?
C21 H21A 0.9900 . ?
C21 H21B 0.9900 . ?
C22 C28 1.5304(19) . ?
C22 H22 1.0000 . ?
C23 H23A 0.9800 . ?
C23 H23B 0.9800 . ?
C23 H23C 0.9800 . ?
C24 H24A 0.9800 . ?
C24 H24B 0.9800 . ?
C24 H24C 0.9800 . ?
C25 H25A 0.9800 . ?
C25 H25B 0.9800 . ?
C25 H25C 0.9800 . ?
C26 H26A 0.9800 . ?
C26 H26B 0.9800 . ?
C26 H26C 0.9800 . ?
C27 H27A 0.9800 . ?
C27 H27B 0.9800 . ?
C27 H27C 0.9800 . ?
C28 H28A 0.9800 . ?
C28 H28B 0.9800 . ?
C28 H28C 0.9800 . ?
C30 C31 1.457(3) . ?
C30 H30A 0.9800 . ?
C30 H30B 0.9800 . ?
C30 H30C 0.9800 . ?

loop_
_geom_hbond_atom_site_label_D
_geom_hbond_atom_site_label_H
_geom_hbond_atom_site_label_A
_geom_hbond_distance_DH
_geom_hbond_distance_HA
_geom_hbond_distance_DA
_geom_hbond_angle_DHA
_geom_hbond_site_symmetry_A
_geom_hbond_publ_flag
N1 H1 O3 0.868(18) 2.446(18) 3.1355(17) 136.8(16) . yes

loop_
_geom_torsion_atom_site_label_1
_geom_torsion_atom_site_label_2
_geom_torsion_atom_site_label_3
_geom_torsion_atom_site_label_4
_geom_torsion
_geom_torsion_site_symmetry_1
_geom_torsion_site_symmetry_2
_geom_torsion_site_symmetry_3
_geom_torsion_site_symmetry_4
_geom_torsion_publ_flag
C8 C3 C4 C5 -8.2(6) . . . . ?
C2 C3 C4 C5 168.7(4) . . . . ?
C3 C4 C5 C6 16.3(8) . . . . ?
C4 C5 C6 C7 -17.1(9) . . . . ?
C5 C6 C7 C12 -166.8(6) . . . . ?
C5 C6 C7 C8 10.5(10) . . . . ?
C4 C3 C8 C9 180.0(3) . . . . ?
C2 C3 C8 C9 3.2(5) . . . . ?
C4 C3 C8 C7 0.9(6) . . . . ?
C2 C3 C8 C7 -175.9(4) . . . . ?
C12 C7 C8 C9 -3.3(9) . . . . ?
C6 C7 C8 C9 179.3(5) . . . . ?
C12 C7 C8 C3 175.9(4) . . . . ?
C6 C7 C8 C3 -1.5(9) . . . . ?
C3 C8 C9 C10 -174.9(4) . . . . ?
C7 C8 C9 C10 4.2(7) . . . . ?
C8 C9 C10 C11 -2.9(7) . . . . ?
C9 C10 C11 C12 0.7(7) . . . . ?
C10 C11 C12 C7 0.1(7) . . . . ?
C6 C7 C12 C11 178.5(5) . . . . ?
C8 C7 C12 C11 1.2(8) . . . . ?
C8B C3B C4B C5B -1.0(7) . . . . ?
C2B C3B C4B C5B -178.2(5) . . . . ?
C3B C4B C5B C6B 4.1(10) . . . . ?
C4B C5B C6B C7B -3.9(11) . . . . ?
C5B C6B C7B C12B -176.6(8) . . . . ?
C5B C6B C7B C8B 0.9(13) . . . . ?
C4B C3B C8B C9B 179.7(5) . . . . ?
C2B C3B C8B C9B -3.0(7) . . . . ?
C4B C3B C8B C7B -2.0(8) . . . . ?
C2B C3B C8B C7B 175.3(6) . . . . ?
C12B C7B C8B C3B 179.8(6) . . . . ?
C6B C7B C8B C3B 2.2(12) . . . . ?
C12B C7B C8B C9B -1.8(12) . . . . ?
C6B C7B C8B C9B -179.5(7) . . . . ?
C3B C8B C9B C10B -166.2(7) . . . . ?
C7B C8B C9B C10B 15.5(11) . . . . ?
C8B C9B C10B C11B -25.1(12) . . . . ?
C9B C10B C11B C12B 21.3(11) . . . . ?
C10B C11B C12B C7B -8.5(10) . . . . ?
C6B C7B C12B C11B 176.9(7) . . . . ?
C8B C7B C12B C11B -0.6(12) . . . . ?
C22 N1 C13 C14 169.65(11) . . . . ?
Cr1 N1 C13 C14 42.05(12) . . . . ?
C15 N2 C14 C13 -174.98(11) . . . . ?
Cr1 N2 C14 C13 44.49(12) . . . . ?
N1 C13 C14 N2 -59.25(14) . . . . ?
C14 N2 C15 C23 -49.74(14) . . . . ?
Cr1 N2 C15 C23 83.27(12) . . . . ?
C14 N2 C15 C24 70.13(15) . . . . ?
Cr1 N2 C15 C24 -156.86(10) . . . . ?
C14 N2 C15 C16 -172.79(11) . . . . ?
Cr1 N2 C15 C16 -39.78(13) . . . . ?
N2 C15 C16 C17 66.07(14) . . . . ?
C23 C15 C16 C17 -56.64(15) . . . . ?
C24 C15 C16 C17 -176.68(11) . . . . ?
C18 N3 C17 C25 -54.21(15) . . . . ?
Cr1 N3 C17 C25 -178.55(9) . . . . ?
C18 N3 C17 C16 -176.13(11) . . . . ?
Cr1 N3 C17 C16 59.53(12) . . . . ?
C15 C16 C17 N3 -80.19(14) . . . . ?
C15 C16 C17 C25 156.72(12) . . . . ?
C17 N3 C18 C19 -171.54(11) . . . . ?
Cr1 N3 C18 C19 -42.87(13) . . . . ?
C20 N4 C19 C18 -179.55(12) . . . . ?
Cr1 N4 C19 C18 -39.91(13) . . . . ?
N3 C18 C19 N4 56.98(15) . . . . ?
C19 N4 C20 C27 50.66(16) . . . . ?
Cr1 N4 C20 C27 -81.69(13) . . . . ?
C19 N4 C20 C26 -70.07(16) . . . . ?
Cr1 N4 C20 C26 157.58(10) . . . . ?
C19 N4 C20 C21 173.29(11) . . . . ?
Cr1 N4 C20 C21 40.93(14) . . . . ?
N4 C20 C21 C22 -63.42(15) . . . . ?
C27 C20 C21 C22 59.95(16) . . . . ?
C26 C20 C21 C22 179.29(12) . . . . ?
C13 N1 C22 C28 54.41(15) . . . . ?
Cr1 N1 C22 C28 178.06(9) . . . . ?
C13 N1 C22 C21 176.14(11) . . . . ?
Cr1 N1 C22 C21 -60.20(12) . . . . ?
C20 C21 C22 N1 77.10(15) . . . . ?
C20 C21 C22 C28 -160.40(12) . . . . ?
O3 S1 C29 F3 63.01(17) . . . . ?
O1 S1 C29 F3 -177.44(15) . . . . ?
O2 S1 C29 F3 -57.93(17) . . . . ?
O3 S1 C29 F1 -57.40(17) . . . . ?
O1 S1 C29 F1 62.15(16) . . . . ?
O2 S1 C29 F1 -178.34(14) . . . . ?
O3 S1 C29 F2 -176.68(14) . . . . ?
O1 S1 C29 F2 -57.13(16) . . . . ?
O2 S1 C29 F2 62.38(16) . . . . ?
